data_1572945
loop_
_publ_author_name
'Li, Yong-Qing'
'Cao, Gui-Ping'
'Cao, Yu-Cai'

_publ_section_title
;
 Enhanced mechanical properties of acrylate and 5-vinyl-2-norbornene-based
 ethylene terpolymers: rational design and synthesis using remotely
 modulated phosphine--sulfonate palladium complexes
;
_journal_issue 45
_journal_name_full 'Polymer Chemistry'
_journal_page_first 4662
_journal_page_last 4672
_journal_paper_doi 10.1039/D4PY00722K
_journal_volume 15
_journal_year 2024
_chemical_formula_sum 'C33 H32 N O5 P Pd S'
_chemical_formula_weight 692.02
_space_group_crystal_system orthorhombic
_space_group_IT_number 19
_space_group_name_Hall 'P 2ac 2ab'
_space_group_name_H-M_alt 'P 21 21 21'
_atom_sites_solution_hydrogens geom
_atom_sites_solution_primary direct
_atom_sites_solution_secondary difmap
_audit_creation_method SHELXL-2018/3
_audit_update_record
;
2023-12-20 deposited with the CCDC.	2024-10-24 downloaded from the CCDC.
;
_cell_angle_alpha 90
_cell_angle_beta 90
_cell_angle_gamma 90
_cell_formula_units_Z 4
_cell_length_a 11.0896(6)
_cell_length_b 12.0006(7)
_cell_length_c 22.7952(13)
_cell_measurement_reflns_used 9784
_cell_measurement_temperature 193(2)
_cell_measurement_theta_max 53.91
_cell_measurement_theta_min 3.62
_cell_volume 3033.6(3)
_computing_cell_refinement 'Bruker SMART'
_computing_data_collection 'Bruker SMART'
_computing_data_reduction 'Bruker SAINT'
_computing_molecular_graphics 'Bruker SHELXTL'
_computing_publication_material 'Bruker SHELXTL'
_computing_structure_refinement 'SHELXL-2018/3 (Sheldrick, 2018)'
_computing_structure_solution 'Bruker SHELXTL'
_diffrn_ambient_temperature 193(2)
_diffrn_measured_fraction_theta_full 0.964
_diffrn_measured_fraction_theta_max 0.964
_diffrn_measurement_device_type 'CCD area detector'
_diffrn_measurement_method 'phi and omega scans'
_diffrn_radiation_type GaK\a
_diffrn_radiation_wavelength 1.34139
_diffrn_reflns_av_R_equivalents 0.0338
_diffrn_reflns_av_unetI/netI 0.0304
_diffrn_reflns_Laue_measured_fraction_full 0.964
_diffrn_reflns_Laue_measured_fraction_max 0.964
_diffrn_reflns_limit_h_max 11
_diffrn_reflns_limit_h_min -13
_diffrn_reflns_limit_k_max 14
_diffrn_reflns_limit_k_min -13
_diffrn_reflns_limit_l_max 24
_diffrn_reflns_limit_l_min -26
_diffrn_reflns_number 23824
_diffrn_reflns_point_group_measured_fraction_full 0.926
_diffrn_reflns_point_group_measured_fraction_max 0.926
_diffrn_reflns_theta_full 52.094
_diffrn_reflns_theta_max 52.094
_diffrn_reflns_theta_min 3.621
_diffrn_source 'fine-focus sealed tube'
_exptl_absorpt_coefficient_mu 4.324
_exptl_absorpt_correction_T_max 0.649
_exptl_absorpt_correction_T_min 0.458
_exptl_absorpt_correction_type multi-scan
_exptl_absorpt_process_details 'SADABS; Bruker, 2000'
_exptl_crystal_colour yellow
_exptl_crystal_density_diffrn 1.515
_exptl_crystal_density_meas 1.515
_exptl_crystal_density_method 'not measured'
_exptl_crystal_description block
_exptl_crystal_F_000 1416
_exptl_crystal_size_max 0.20
_exptl_crystal_size_mid 0.16
_exptl_crystal_size_min 0.10
_exptl_transmission_factor_max 0.649
_exptl_transmission_factor_min 0.458
_refine_diff_density_max 0.518
_refine_diff_density_min -0.507
_refine_diff_density_rms 0.056
_refine_ls_abs_structure_details
; 
 Refined as an inversion twin. 
;
_refine_ls_abs_structure_Flack 0.875(10)
_refine_ls_extinction_method none
_refine_ls_goodness_of_fit_ref 1.093
_refine_ls_hydrogen_treatment constr
_refine_ls_matrix_type full
_refine_ls_number_parameters 384
_refine_ls_number_reflns 4771
_refine_ls_number_restraints 0
_refine_ls_restrained_S_all 1.093
_refine_ls_R_factor_all 0.0215
_refine_ls_R_factor_gt 0.0215
_refine_ls_shift/su_max 0.006
_refine_ls_shift/su_mean 0.000
_refine_ls_structure_factor_coef Fsqd
_refine_ls_weighting_details 'w=1/[\s^2^(Fo^2^)+3.4327P] where P=(Fo^2^+2Fc^2^)/3'
_refine_ls_weighting_scheme calc
_refine_ls_wR_factor_gt 0.0567
_refine_ls_wR_factor_ref 0.0568
_reflns_Friedel_coverage 0.694
_reflns_Friedel_fraction_full 0.876
_reflns_Friedel_fraction_max 0.876
_reflns_number_gt 4764
_reflns_number_total 4771
_reflns_threshold_expression 'I > 2\s(I)'
_cod_data_source_file d4py00722k2.cif
_cod_data_source_block 1
_cod_depositor_comments 'Adding full bibliography for 1572945--1572946.cif.'
_cod_database_code 1572945
_shelx_shelxl_version_number 2018/3
_shelx_space_group_comment
; 
The symmetry employed for this shelxl refinement is uniquely defined 
by the following loop, which should always be used as a source of 
symmetry information in preference to the above space-group names. 
They are only intended as comments. 
;

loop_
_space_group_symop_operation_xyz
'x, y, z'
'-x+1/2, -y, z+1/2'
'x+1/2, -y+1/2, -z'
'-x, y+1/2, -z+1/2'

loop_
_atom_site_label
_atom_site_type_symbol
_atom_site_fract_x
_atom_site_fract_y
_atom_site_fract_z
_atom_site_U_iso_or_equiv
_atom_site_adp_type
_atom_site_occupancy
_atom_site_site_symmetry_order
_atom_site_calc_flag
_atom_site_refinement_flags_posn
_atom_site_refinement_flags_adp
_atom_site_refinement_flags_occupancy
_atom_site_disorder_assembly
_atom_site_disorder_group
Pd1 Pd 0.03989(2) 0.92690(2) 0.57957(2) 0.01815(9) Uani 1 1 d . . . . .
S1 S 0.22025(9) 1.05254(8) 0.49915(4) 0.0231(2) Uani 1 1 d . . . . .
P1 P 0.20047(8) 0.94674(8) 0.63786(4) 0.0179(2) Uani 1 1 d . . . . .
O1 O -0.1544(3) 0.9189(3) 0.73491(14) 0.0367(7) Uani 1 1 d . . . . .
O2 O 0.0889(3) 1.2052(3) 0.66423(14) 0.0315(7) Uani 1 1 d . . . . .
O3 O 0.2602(3) 0.9397(3) 0.48856(13) 0.0361(7) Uani 1 1 d . . . . .
O4 O 0.2376(3) 1.1289(3) 0.45110(13) 0.0340(7) Uani 1 1 d . . . . .
O5 O 0.0944(3) 1.0583(3) 0.52058(12) 0.0259(6) Uani 1 1 d . . . . .
N1 N -0.1199(3) 0.9139(3) 0.52894(15) 0.0265(7) Uani 1 1 d . . . . .
C1 C 0.2991(3) 1.0642(4) 0.61640(16) 0.0207(8) Uani 1 1 d . . . . .
C2 C 0.3688(4) 1.1156(3) 0.65930(19) 0.0246(9) Uani 1 1 d . . . . .
H2 H 0.362836 1.089487 0.698540 0.029 Uiso 1 1 calc R U . . .
C3 C 0.4470(4) 1.2036(3) 0.6473(2) 0.0276(9) Uani 1 1 d . . . . .
C4 C 0.4572(4) 1.2392(3) 0.58964(19) 0.0309(9) Uani 1 1 d . . . . .
H4 H 0.511699 1.297553 0.580035 0.037 Uiso 1 1 calc R U . . .
C5 C 0.3884(4) 1.1903(4) 0.5459(2) 0.0269(9) Uani 1 1 d . . . . .
H5 H 0.395836 1.215769 0.506658 0.032 Uiso 1 1 calc R U . . .
C6 C 0.3085(4) 1.1042(3) 0.55883(17) 0.0212(8) Uani 1 1 d . . . . .
C7 C 0.1703(4) 0.9712(3) 0.71582(17) 0.0187(8) Uani 1 1 d . . . . .
C8 C 0.2574(3) 0.9408(4) 0.75692(17) 0.0249(8) Uani 1 1 d . . . . .
H8 H 0.328550 0.904404 0.743883 0.030 Uiso 1 1 calc R U . . .
C9 C 0.0648(3) 1.0245(3) 0.73558(17) 0.0197(8) Uani 1 1 d . . . . .
C10 C 0.0523(4) 1.0438(3) 0.79587(18) 0.0265(9) Uani 1 1 d . . . . .
H10 H -0.019297 1.078238 0.809867 0.032 Uiso 1 1 calc R U . . .
C11 C 0.1405(4) 1.0144(4) 0.83549(19) 0.0296(10) Uani 1 1 d . . . . .
H11 H 0.130348 1.030188 0.876027 0.036 Uiso 1 1 calc R U . . .
C12 C -0.0352(4) 1.0623(3) 0.69713(16) 0.0233(8) Uani 1 1 d . . . . .
C13 C -0.0224(4) 1.1582(3) 0.66262(18) 0.0258(9) Uani 1 1 d . . . . .
C14 C -0.1185(4) 1.1987(4) 0.6299(2) 0.0348(11) Uani 1 1 d . . . . .
H14 H -0.109236 1.263804 0.606621 0.042 Uiso 1 1 calc R U . . .
C15 C -0.1472(4) 1.0095(4) 0.69877(19) 0.0280(9) Uani 1 1 d . . . . .
C16 C -0.2440(4) 1.0488(5) 0.6651(2) 0.0385(12) Uani 1 1 d . . . . .
H16 H -0.319337 1.011165 0.665327 0.046 Uiso 1 1 calc R U . . .
C17 C -0.2585(5) 0.8504(5) 0.7316(3) 0.0531(15) Uani 1 1 d . . . . .
H17A H -0.329220 0.892972 0.744279 0.080 Uiso 1 1 calc R U . . .
H17B H -0.248079 0.785446 0.757168 0.080 Uiso 1 1 calc R U . . .
H17C H -0.269991 0.825422 0.691046 0.080 Uiso 1 1 calc R U . . .
C18 C -0.0141(4) 0.7956(3) 0.63032(18) 0.0247(9) Uani 1 1 d . . . . .
H18A H -0.101479 0.785913 0.626669 0.037 Uiso 1 1 calc R U . . .
H18B H 0.006546 0.810394 0.671399 0.037 Uiso 1 1 calc R U . . .
H18C H 0.026885 0.727682 0.617226 0.037 Uiso 1 1 calc R U . . .
C19 C 0.3037(4) 0.8276(3) 0.63836(18) 0.0244(9) Uani 1 1 d . . . . .
C20 C 0.4122(4) 0.8290(4) 0.6078(2) 0.0351(11) Uani 1 1 d . . . . .
H20 H 0.437445 0.894697 0.588060 0.042 Uiso 1 1 calc R U . . .
C21 C 0.4835(5) 0.7341(5) 0.6062(3) 0.0502(14) Uani 1 1 d . . . . .
H21 H 0.557783 0.735392 0.585379 0.060 Uiso 1 1 calc R U . . .
C22 C 0.4478(6) 0.6376(5) 0.6344(3) 0.0548(15) Uani 1 1 d . . . . .
H22 H 0.496434 0.572582 0.632280 0.066 Uiso 1 1 calc R U . . .
C23 C 0.2694(5) 0.7301(4) 0.6679(2) 0.0358(11) Uani 1 1 d . . . . .
H23 H 0.196103 0.728254 0.689438 0.043 Uiso 1 1 calc R U . . .
C24 C 0.2431(4) 0.9622(4) 0.81603(19) 0.0279(10) Uani 1 1 d . . . . .
H24 H 0.303997 0.940792 0.843105 0.033 Uiso 1 1 calc R U . . .
C25 C 0.1117(5) 1.2957(4) 0.6250(2) 0.0425(12) Uani 1 1 d . . . . .
H25A H 0.091263 1.273219 0.584904 0.064 Uiso 1 1 calc R U . . .
H25B H 0.197249 1.316005 0.626890 0.064 Uiso 1 1 calc R U . . .
H25C H 0.062383 1.359900 0.636372 0.064 Uiso 1 1 calc R U . . .
C26 C -0.1690(5) 1.0120(4) 0.5122(2) 0.0323(11) Uani 1 1 d . . . . .
H26 H -0.124395 1.078547 0.518426 0.039 Uiso 1 1 calc R U . . .
C27 C -0.2805(6) 1.0194(4) 0.4865(3) 0.0462(14) Uani 1 1 d . . . . .
H27 H -0.313038 1.089973 0.476297 0.055 Uiso 1 1 calc R U . . .
C28 C -0.3452(5) 0.9233(5) 0.4757(2) 0.0496(13) Uani 1 1 d . . . . .
H28 H -0.423388 0.926571 0.458763 0.059 Uiso 1 1 calc R U . . .
C29 C -0.2939(5) 0.8228(4) 0.4901(2) 0.0389(12) Uani 1 1 d . . . . .
H29 H -0.334391 0.755000 0.481349 0.047 Uiso 1 1 calc R U . . .
C30 C -0.1834(4) 0.8214(4) 0.5172(2) 0.0290(10) Uani 1 1 d . . . . .
H30 H -0.150240 0.751450 0.528172 0.035 Uiso 1 1 calc R U . . .
C31 C 0.3423(6) 0.6361(4) 0.6655(3) 0.0489(14) Uani 1 1 d . . . . .
H31 H 0.318775 0.570279 0.685685 0.059 Uiso 1 1 calc R U . . .
C32 C 0.5165(4) 1.2586(4) 0.6959(2) 0.0374(11) Uani 1 1 d . . . . .
H32A H 0.602557 1.242037 0.691426 0.056 Uiso 1 1 calc R U . . .
H32B H 0.488212 1.230273 0.733805 0.056 Uiso 1 1 calc R U . . .
H32C H 0.504115 1.339403 0.694205 0.056 Uiso 1 1 calc R U . . .
C33 C -0.2276(4) 1.1435(4) 0.6315(2) 0.0380(12) Uani 1 1 d . . . . .
H33 H -0.293052 1.171282 0.608909 0.046 Uiso 1 1 calc R U . . .

loop_
_atom_site_aniso_label
_atom_site_aniso_U_11
_atom_site_aniso_U_22
_atom_site_aniso_U_33
_atom_site_aniso_U_23
_atom_site_aniso_U_13
_atom_site_aniso_U_12
Pd1 0.02070(14) 0.01706(13) 0.01669(14) 0.00164(11) -0.00065(11) -0.00134(11)
S1 0.0311(5) 0.0223(5) 0.0159(4) 0.0017(4) 0.0018(4) -0.0034(4)
P1 0.0200(4) 0.0187(5) 0.0151(4) 0.0024(4) 0.0003(4) 0.0007(4)
O1 0.0298(15) 0.0419(18) 0.0384(18) 0.0078(17) 0.0011(13) -0.0070(16)
O2 0.0328(16) 0.0266(16) 0.0350(17) 0.0127(14) 0.0001(13) 0.0007(13)
O3 0.0492(19) 0.0267(16) 0.0323(16) -0.0082(14) 0.0050(14) 0.0041(15)
O4 0.0424(19) 0.0388(17) 0.0207(15) 0.0098(13) 0.0001(14) -0.0105(15)
O5 0.0282(14) 0.0269(15) 0.0226(14) 0.0071(13) -0.0013(11) -0.0054(13)
N1 0.0348(19) 0.0226(18) 0.0221(17) -0.0001(14) -0.0007(15) -0.0019(16)
C1 0.0201(17) 0.0209(19) 0.0210(19) 0.0006(17) 0.0003(15) 0.0029(18)
C2 0.022(2) 0.028(2) 0.024(2) -0.0002(17) -0.0006(17) 0.0009(17)
C3 0.019(2) 0.026(2) 0.037(2) -0.0061(18) -0.0007(19) -0.0017(18)
C4 0.026(2) 0.028(2) 0.040(3) -0.0005(17) 0.003(2) -0.0087(18)
C5 0.024(2) 0.029(2) 0.028(2) 0.0040(17) 0.0058(18) -0.0024(17)
C6 0.0226(19) 0.0205(19) 0.020(2) 0.0007(15) 0.0030(15) 0.0008(15)
C7 0.0207(19) 0.0188(18) 0.0164(19) 0.0044(14) 0.0010(15) -0.0013(15)
C8 0.0231(19) 0.029(2) 0.023(2) 0.0046(18) -0.0013(16) 0.0054(18)
C9 0.024(2) 0.0157(17) 0.0194(19) 0.0042(15) -0.0006(16) 0.0002(15)
C10 0.032(2) 0.025(2) 0.0224(19) -0.0017(15) 0.0019(18) 0.0045(18)
C11 0.042(3) 0.030(2) 0.017(2) -0.0011(17) -0.0019(18) 0.004(2)
C12 0.0231(18) 0.0256(19) 0.0210(18) -0.0018(16) 0.0003(16) 0.007(2)
C13 0.031(2) 0.027(2) 0.020(2) 0.0012(16) 0.0014(18) 0.0112(19)
C14 0.039(3) 0.039(3) 0.026(2) 0.006(2) 0.001(2) 0.018(2)
C15 0.028(2) 0.031(2) 0.025(2) 0.0012(19) 0.0020(18) 0.0047(19)
C16 0.020(2) 0.056(3) 0.039(3) -0.006(2) -0.0027(19) 0.005(2)
C17 0.038(3) 0.057(3) 0.064(4) 0.007(3) 0.006(3) -0.019(3)
C18 0.026(2) 0.024(2) 0.024(2) 0.0051(17) 0.0002(17) -0.0072(16)
C19 0.027(2) 0.026(2) 0.021(2) -0.0015(16) -0.0043(17) 0.0071(17)
C20 0.032(2) 0.042(3) 0.031(2) 0.003(2) 0.004(2) 0.010(2)
C21 0.043(3) 0.062(3) 0.046(3) -0.001(3) 0.006(2) 0.027(3)
C22 0.061(4) 0.049(3) 0.054(3) -0.001(3) -0.003(3) 0.032(3)
C23 0.038(3) 0.028(2) 0.041(3) 0.006(2) -0.005(2) 0.006(2)
C24 0.028(2) 0.037(2) 0.019(2) 0.0067(17) -0.0059(17) -0.0003(18)
C25 0.057(3) 0.027(2) 0.043(3) 0.017(2) 0.010(3) 0.006(2)
C26 0.041(3) 0.021(2) 0.034(3) 0.0007(19) -0.008(2) 0.000(2)
C27 0.055(3) 0.032(3) 0.052(3) 0.003(2) -0.021(3) 0.006(3)
C28 0.039(3) 0.055(3) 0.054(3) 0.000(3) -0.026(2) 0.000(3)
C29 0.037(3) 0.040(3) 0.040(3) -0.004(2) -0.010(2) -0.012(2)
C30 0.034(2) 0.025(2) 0.028(2) -0.0028(18) -0.0020(19) -0.0067(18)
C31 0.061(4) 0.030(3) 0.057(4) 0.007(2) -0.009(3) 0.014(3)
C32 0.025(2) 0.045(3) 0.042(3) -0.014(2) 0.000(2) -0.008(2)
C33 0.031(3) 0.052(3) 0.031(3) -0.001(2) -0.006(2) 0.022(2)

loop_
_atom_type_symbol
_atom_type_description
_atom_type_scat_dispersion_real
_atom_type_scat_dispersion_imag
_atom_type_scat_source
C C 0.0137 0.0067 'International Tables Vol C Tables 4.2.6.8 and 6.1.1.4'
H H 0.0000 0.0000 'International Tables Vol C Tables 4.2.6.8 and 6.1.1.4'
N N 0.0241 0.0134 'International Tables Vol C Tables 4.2.6.8 and 6.1.1.4'
O O 0.0389 0.0241 'International Tables Vol C Tables 4.2.6.8 and 6.1.1.4'
P P 0.2543 0.3332 'International Tables Vol C Tables 4.2.6.8 and 6.1.1.4'
Pd Pd 0.0375 3.1039 'International Tables Vol C Tables 4.2.6.8 and 6.1.1.4'
S S 0.2925 0.4295 'International Tables Vol C Tables 4.2.6.8 and 6.1.1.4'

loop_
_geom_angle_atom_site_label_1
_geom_angle_atom_site_label_2
_geom_angle_atom_site_label_3
_geom_angle
_geom_angle_site_symmetry_1
_geom_angle_site_symmetry_3
_geom_angle_publ_flag
C18 Pd1 N1 90.39(15) . . ?
C18 Pd1 O5 175.94(15) . . ?
N1 Pd1 O5 87.06(12) . . ?
C18 Pd1 P1 88.79(12) . . ?
N1 Pd1 P1 175.90(10) . . ?
O5 Pd1 P1 93.98(8) . . ?
O4 S1 O3 115.3(2) . . ?
O4 S1 O5 110.32(19) . . ?
O3 S1 O5 112.82(19) . . ?
O4 S1 C6 106.56(19) . . ?
O3 S1 C6 106.53(18) . . ?
O5 S1 C6 104.42(17) . . ?
C19 P1 C7 103.49(18) . . ?
C19 P1 C1 103.11(19) . . ?
C7 P1 C1 104.02(18) . . ?
C19 P1 Pd1 114.75(14) . . ?
C7 P1 Pd1 116.63(13) . . ?
C1 P1 Pd1 113.28(12) . . ?
C15 O1 C17 118.5(4) . . ?
C13 O2 C25 117.4(4) . . ?
S1 O5 Pd1 115.83(17) . . ?
C30 N1 C26 116.9(4) . . ?
C30 N1 Pd1 127.4(3) . . ?
C26 N1 Pd1 115.2(3) . . ?
C2 C1 C6 117.7(4) . . ?
C2 C1 P1 118.7(3) . . ?
C6 C1 P1 123.6(3) . . ?
C1 C2 C3 123.0(4) . . ?
C1 C2 H2 118.5 . . ?
C3 C2 H2 118.5 . . ?
C4 C3 C2 118.0(4) . . ?
C4 C3 C32 121.5(4) . . ?
C2 C3 C32 120.5(4) . . ?
C5 C4 C3 120.4(4) . . ?
C5 C4 H4 119.8 . . ?
C3 C4 H4 119.8 . . ?
C4 C5 C6 120.9(4) . . ?
C4 C5 H5 119.6 . . ?
C6 C5 H5 119.6 . . ?
C5 C6 C1 120.0(4) . . ?
C5 C6 S1 116.4(3) . . ?
C1 C6 S1 123.6(3) . . ?
C8 C7 C9 118.7(4) . . ?
C8 C7 P1 118.9(3) . . ?
C9 C7 P1 122.4(3) . . ?
C24 C8 C7 121.9(4) . . ?
C24 C8 H8 119.1 . . ?
C7 C8 H8 119.1 . . ?
C10 C9 C7 118.1(4) . . ?
C10 C9 C12 117.0(4) . . ?
C7 C9 C12 124.8(3) . . ?
C11 C10 C9 122.1(4) . . ?
C11 C10 H10 119.0 . . ?
C9 C10 H10 119.0 . . ?
C24 C11 C10 119.6(4) . . ?
C24 C11 H11 120.2 . . ?
C10 C11 H11 120.2 . . ?
C15 C12 C13 118.6(4) . . ?
C15 C12 C9 120.7(3) . . ?
C13 C12 C9 120.4(4) . . ?
O2 C13 C14 124.6(4) . . ?
O2 C13 C12 114.7(4) . . ?
C14 C13 C12 120.7(4) . . ?
C33 C14 C13 119.4(4) . . ?
C33 C14 H14 120.3 . . ?
C13 C14 H14 120.3 . . ?
O1 C15 C12 115.4(4) . . ?
O1 C15 C16 123.6(4) . . ?
C12 C15 C16 121.0(4) . . ?
C33 C16 C15 118.7(4) . . ?
C33 C16 H16 120.7 . . ?
C15 C16 H16 120.7 . . ?
O1 C17 H17A 109.5 . . ?
O1 C17 H17B 109.5 . . ?
H17A C17 H17B 109.5 . . ?
O1 C17 H17C 109.5 . . ?
H17A C17 H17C 109.5 . . ?
H17B C17 H17C 109.5 . . ?
Pd1 C18 H18A 109.5 . . ?
Pd1 C18 H18B 109.5 . . ?
H18A C18 H18B 109.5 . . ?
Pd1 C18 H18C 109.5 . . ?
H18A C18 H18C 109.5 . . ?
H18B C18 H18C 109.5 . . ?
C20 C19 C23 119.0(4) . . ?
C20 C19 P1 121.9(3) . . ?
C23 C19 P1 119.0(3) . . ?
C21 C20 C19 119.8(5) . . ?
C21 C20 H20 120.1 . . ?
C19 C20 H20 120.1 . . ?
C22 C21 C20 120.8(5) . . ?
C22 C21 H21 119.6 . . ?
C20 C21 H21 119.6 . . ?
C31 C22 C21 119.9(5) . . ?
C31 C22 H22 120.1 . . ?
C21 C22 H22 120.1 . . ?
C31 C23 C19 120.1(5) . . ?
C31 C23 H23 119.9 . . ?
C19 C23 H23 119.9 . . ?
C11 C24 C8 119.7(4) . . ?
C11 C24 H24 120.2 . . ?
C8 C24 H24 120.2 . . ?
O2 C25 H25A 109.5 . . ?
O2 C25 H25B 109.5 . . ?
H25A C25 H25B 109.5 . . ?
O2 C25 H25C 109.5 . . ?
H25A C25 H25C 109.5 . . ?
H25B C25 H25C 109.5 . . ?
N1 C26 C27 122.7(4) . . ?
N1 C26 H26 118.7 . . ?
C27 C26 H26 118.7 . . ?
C26 C27 C28 119.4(5) . . ?
C26 C27 H27 120.3 . . ?
C28 C27 H27 120.3 . . ?
C29 C28 C27 118.4(4) . . ?
C29 C28 H28 120.8 . . ?
C27 C28 H28 120.8 . . ?
C28 C29 C30 119.2(5) . . ?
C28 C29 H29 120.4 . . ?
C30 C29 H29 120.4 . . ?
N1 C30 C29 123.3(4) . . ?
N1 C30 H30 118.4 . . ?
C29 C30 H30 118.4 . . ?
C22 C31 C23 120.4(5) . . ?
C22 C31 H31 119.8 . . ?
C23 C31 H31 119.8 . . ?
C3 C32 H32A 109.5 . . ?
C3 C32 H32B 109.5 . . ?
H32A C32 H32B 109.5 . . ?
C3 C32 H32C 109.5 . . ?
H32A C32 H32C 109.5 . . ?
H32B C32 H32C 109.5 . . ?
C14 C33 C16 121.6(4) . . ?
C14 C33 H33 119.2 . . ?
C16 C33 H33 119.2 . . ?

loop_
_geom_bond_atom_site_label_1
_geom_bond_atom_site_label_2
_geom_bond_distance
_geom_bond_site_symmetry_2
_geom_bond_publ_flag
Pd1 C18 2.044(4) . ?
Pd1 N1 2.121(4) . ?
Pd1 O5 2.159(3) . ?
Pd1 P1 2.2345(10) . ?
S1 O4 1.441(3) . ?
S1 O3 1.445(3) . ?
S1 O5 1.480(3) . ?
S1 C6 1.787(4) . ?
P1 C19 1.831(4) . ?
P1 C7 1.832(4) . ?
P1 C1 1.850(4) . ?
O1 C15 1.367(6) . ?
O1 C17 1.419(6) . ?
O2 C13 1.357(5) . ?
O2 C25 1.429(5) . ?
N1 C30 1.342(6) . ?
N1 C26 1.352(6) . ?
C1 C2 1.391(6) . ?
C1 C6 1.401(6) . ?
C2 C3 1.395(6) . ?
C2 H2 0.9500 . ?
C3 C4 1.387(6) . ?
C3 C32 1.502(6) . ?
C4 C5 1.386(6) . ?
C4 H4 0.9500 . ?
C5 C6 1.392(6) . ?
C5 H5 0.9500 . ?
C7 C8 1.394(6) . ?
C7 C9 1.407(6) . ?
C8 C24 1.381(6) . ?
C8 H8 0.9500 . ?
C9 C10 1.401(6) . ?
C9 C12 1.484(5) . ?
C10 C11 1.377(6) . ?
C10 H10 0.9500 . ?
C11 C24 1.373(6) . ?
C11 H11 0.9500 . ?
C12 C15 1.394(6) . ?
C12 C13 1.402(6) . ?
C13 C14 1.388(6) . ?
C14 C33 1.379(7) . ?
C14 H14 0.9500 . ?
C15 C16 1.402(6) . ?
C16 C33 1.383(8) . ?
C16 H16 0.9500 . ?
C17 H17A 0.9800 . ?
C17 H17B 0.9800 . ?
C17 H17C 0.9800 . ?
C18 H18A 0.9800 . ?
C18 H18B 0.9800 . ?
C18 H18C 0.9800 . ?
C19 C20 1.391(7) . ?
C19 C23 1.403(6) . ?
C20 C21 1.387(7) . ?
C20 H20 0.9500 . ?
C21 C22 1.383(9) . ?
C21 H21 0.9500 . ?
C22 C31 1.368(9) . ?
C22 H22 0.9500 . ?
C23 C31 1.389(7) . ?
C23 H23 0.9500 . ?
C24 H24 0.9500 . ?
C25 H25A 0.9800 . ?
C25 H25B 0.9800 . ?
C25 H25C 0.9800 . ?
C26 C27 1.371(8) . ?
C26 H26 0.9500 . ?
C27 C28 1.380(8) . ?
C27 H27 0.9500 . ?
C28 C29 1.373(8) . ?
C28 H28 0.9500 . ?
C29 C30 1.372(7) . ?
C29 H29 0.9500 . ?
C30 H30 0.9500 . ?
C31 H31 0.9500 . ?
C32 H32A 0.9800 . ?
C32 H32B 0.9800 . ?
C32 H32C 0.9800 . ?
C33 H33 0.9500 . ?

loop_
_geom_torsion_atom_site_label_1
_geom_torsion_atom_site_label_2
_geom_torsion_atom_site_label_3
_geom_torsion_atom_site_label_4
_geom_torsion
_geom_torsion_site_symmetry_1
_geom_torsion_site_symmetry_2
_geom_torsion_site_symmetry_3
_geom_torsion_site_symmetry_4
_geom_torsion_publ_flag
O4 S1 O5 Pd1 167.49(17) . . . . ?
O3 S1 O5 Pd1 36.9(2) . . . . ?
C6 S1 O5 Pd1 -78.4(2) . . . . ?
C19 P1 C1 C2 -82.3(3) . . . . ?
C7 P1 C1 C2 25.5(4) . . . . ?
Pd1 P1 C1 C2 153.1(3) . . . . ?
C19 P1 C1 C6 97.2(4) . . . . ?
C7 P1 C1 C6 -155.1(3) . . . . ?
Pd1 P1 C1 C6 -27.4(4) . . . . ?
C6 C1 C2 C3 -0.4(6) . . . . ?
P1 C1 C2 C3 179.1(3) . . . . ?
C1 C2 C3 C4 -1.5(6) . . . . ?
C1 C2 C3 C32 177.7(4) . . . . ?
C2 C3 C4 C5 1.9(7) . . . . ?
C32 C3 C4 C5 -177.3(4) . . . . ?
C3 C4 C5 C6 -0.4(7) . . . . ?
C4 C5 C6 C1 -1.6(6) . . . . ?
C4 C5 C6 S1 177.3(3) . . . . ?
C2 C1 C6 C5 1.9(6) . . . . ?
P1 C1 C6 C5 -177.5(3) . . . . ?
C2 C1 C6 S1 -176.8(3) . . . . ?
P1 C1 C6 S1 3.7(5) . . . . ?
O4 S1 C6 C5 -10.4(4) . . . . ?
O3 S1 C6 C5 113.2(3) . . . . ?
O5 S1 C6 C5 -127.2(3) . . . . ?
O4 S1 C6 C1 168.4(3) . . . . ?
O3 S1 C6 C1 -68.0(4) . . . . ?
O5 S1 C6 C1 51.6(4) . . . . ?
C19 P1 C7 C8 27.6(4) . . . . ?
C1 P1 C7 C8 -79.9(3) . . . . ?
Pd1 P1 C7 C8 154.6(3) . . . . ?
C19 P1 C7 C9 -155.5(3) . . . . ?
C1 P1 C7 C9 97.1(3) . . . . ?
Pd1 P1 C7 C9 -28.5(4) . . . . ?
C9 C7 C8 C24 -0.4(6) . . . . ?
P1 C7 C8 C24 176.6(3) . . . . ?
C8 C7 C9 C10 -0.3(5) . . . . ?
P1 C7 C9 C10 -177.2(3) . . . . ?
C8 C7 C9 C12 179.6(4) . . . . ?
P1 C7 C9 C12 2.7(6) . . . . ?
C7 C9 C10 C11 1.3(6) . . . . ?
C12 C9 C10 C11 -178.6(4) . . . . ?
C9 C10 C11 C24 -1.5(7) . . . . ?
C10 C9 C12 C15 -69.2(5) . . . . ?
C7 C9 C12 C15 110.9(5) . . . . ?
C10 C9 C12 C13 104.7(4) . . . . ?
C7 C9 C12 C13 -75.3(5) . . . . ?
C25 O2 C13 C14 -6.6(6) . . . . ?
C25 O2 C13 C12 173.2(4) . . . . ?
C15 C12 C13 O2 179.1(4) . . . . ?
C9 C12 C13 O2 5.0(5) . . . . ?
C15 C12 C13 C14 -1.2(6) . . . . ?
C9 C12 C13 C14 -175.2(4) . . . . ?
O2 C13 C14 C33 179.7(4) . . . . ?
C12 C13 C14 C33 0.0(7) . . . . ?
C17 O1 C15 C12 -169.8(4) . . . . ?
C17 O1 C15 C16 10.2(7) . . . . ?
C13 C12 C15 O1 -177.7(4) . . . . ?
C9 C12 C15 O1 -3.7(6) . . . . ?
C13 C12 C15 C16 2.3(6) . . . . ?
C9 C12 C15 C16 176.3(4) . . . . ?
O1 C15 C16 C33 177.9(4) . . . . ?
C12 C15 C16 C33 -2.1(7) . . . . ?
C7 P1 C19 C20 -129.0(4) . . . . ?
C1 P1 C19 C20 -20.8(4) . . . . ?
Pd1 P1 C19 C20 102.9(4) . . . . ?
C7 P1 C19 C23 54.5(4) . . . . ?
C1 P1 C19 C23 162.7(3) . . . . ?
Pd1 P1 C19 C23 -73.7(4) . . . . ?
C23 C19 C20 C21 1.0(7) . . . . ?
P1 C19 C20 C21 -175.6(4) . . . . ?
C19 C20 C21 C22 0.3(8) . . . . ?
C20 C21 C22 C31 -1.5(9) . . . . ?
C20 C19 C23 C31 -1.0(7) . . . . ?
P1 C19 C23 C31 175.6(4) . . . . ?
C10 C11 C24 C8 0.7(7) . . . . ?
C7 C8 C24 C11 0.2(7) . . . . ?
C30 N1 C26 C27 2.7(7) . . . . ?
Pd1 N1 C26 C27 -170.6(4) . . . . ?
N1 C26 C27 C28 -1.7(9) . . . . ?
C26 C27 C28 C29 -1.3(9) . . . . ?
C27 C28 C29 C30 3.2(8) . . . . ?
C26 N1 C30 C29 -0.7(7) . . . . ?
Pd1 N1 C30 C29 171.6(4) . . . . ?
C28 C29 C30 N1 -2.3(8) . . . . ?
C21 C22 C31 C23 1.4(9) . . . . ?
C19 C23 C31 C22 -0.2(8) . . . . ?
C13 C14 C33 C16 0.2(7) . . . . ?
C15 C16 C33 C14 0.8(7) . . . . ?
